data_4506825
loop_
_publ_author_name
'Deng, Dongsheng'
'Liu, Leilei'
'Ji, Bao-Ming'
'Yin, Guojie'
'Du, Chenxia'

_publ_section_title
;
 Temperature, Cooling Rate, and Additive-Controlled Supramolecular
 Isomerism in Four Pb(II) Coordination Polymers with an in Situ Ligand
 Transformation Reaction
;
_journal_issue 11
_journal_name_full 'Crystal Growth &amp; Design'
_journal_page_first 5338
_journal_paper_doi 10.1021/cg300900m
_journal_volume 12
_journal_year 2012
_chemical_formula_sum 'C30 H28 N4 O10 Pb2'
_chemical_formula_weight 1018.94
_chemical_name_systematic
;

 ?

;
_space_group_IT_number 2
_symmetry_cell_setting triclinic
_symmetry_space_group_name_Hall '-P 1'
_symmetry_space_group_name_H-M 'P -1'
_atom_sites_solution_hydrogens geom
_atom_sites_solution_primary direct
_atom_sites_solution_secondary difmap
_audit_creation_method SHELXL-97
_cell_angle_alpha 118.0390(10)
_cell_angle_beta 105.7820(10)
_cell_angle_gamma 92.5540(10)
_cell_formula_units_Z 2
_cell_length_a 11.795(2)
_cell_length_b 13.2729(11)
_cell_length_c 13.9455(12)
_cell_measurement_reflns_used 5939
_cell_measurement_temperature 296(2)
_cell_measurement_theta_max 28.14
_cell_measurement_theta_min 2.38
_cell_volume 1815.7(4)
_computing_cell_refinement 'Bruker SMART'
_computing_data_collection 'Bruker SMART'
_computing_data_reduction 'Bruker SAINT'
_computing_molecular_graphics 'Bruker SHELXTL'
_computing_publication_material 'Bruker SHELXTL'
_computing_structure_refinement 'SHELXL-97 (Sheldrick, 1997)'
_computing_structure_solution 'SHELXS-97 (Sheldrick, 1990)'
_diffrn_ambient_temperature 296(2)
_diffrn_measured_fraction_theta_full 0.968
_diffrn_measured_fraction_theta_max 0.968
_diffrn_measurement_device_type 'CCD area detector'
_diffrn_measurement_method 'phi and omega scans'
_diffrn_radiation_monochromator graphite
_diffrn_radiation_source 'fine-focus sealed tube'
_diffrn_radiation_type MoK\a
_diffrn_radiation_wavelength 0.71073
_diffrn_reflns_av_R_equivalents 0.0257
_diffrn_reflns_av_sigmaI/netI 0.0402
_diffrn_reflns_limit_h_max 13
_diffrn_reflns_limit_h_min -14
_diffrn_reflns_limit_k_max 16
_diffrn_reflns_limit_k_min -16
_diffrn_reflns_limit_l_max 16
_diffrn_reflns_limit_l_min -16
_diffrn_reflns_number 13017
_diffrn_reflns_theta_full 25.50
_diffrn_reflns_theta_max 25.50
_diffrn_reflns_theta_min 2.28
_diffrn_standards_number 0
_exptl_absorpt_coefficient_mu 9.315
_exptl_absorpt_correction_T_max 0.6049
_exptl_absorpt_correction_T_min 0.1220
_exptl_absorpt_correction_type multi-scan
_exptl_absorpt_process_details sadabs
_exptl_crystal_colour colourless
_exptl_crystal_density_diffrn 1.864
_exptl_crystal_density_method 'not measured'
_exptl_crystal_description block
_exptl_crystal_F_000 960
_exptl_crystal_size_max 0.39
_exptl_crystal_size_mid 0.30
_exptl_crystal_size_min 0.06
_platon_squeeze_details
;
;
_refine_diff_density_max 1.121
_refine_diff_density_min -1.127
_refine_diff_density_rms 0.142
_refine_ls_extinction_method none
_refine_ls_goodness_of_fit_ref 1.083
_refine_ls_hydrogen_treatment constr
_refine_ls_matrix_type full
_refine_ls_number_parameters 415
_refine_ls_number_reflns 6528
_refine_ls_number_restraints 31
_refine_ls_restrained_S_all 1.090
_refine_ls_R_factor_all 0.0360
_refine_ls_R_factor_gt 0.0273
_refine_ls_shift/su_max 0.002
_refine_ls_shift/su_mean 0.000
_refine_ls_structure_factor_coef Fsqd
_refine_ls_weighting_details 'calc w=1/[\s^2^(Fo^2^)+(0.0234P)^2^+1.3574P] where P=(Fo^2^+2Fc^2^)/3'
_refine_ls_weighting_scheme calc
_refine_ls_wR_factor_gt 0.0630
_refine_ls_wR_factor_ref 0.0656
_reflns_number_gt 5330
_reflns_number_total 6528
_reflns_threshold_expression >2sigma(I)
_cod_data_source_file cg300900m_si_002.cif
_cod_data_source_block b
_cod_depositor_comments
;
The following automatic conversions were performed:

'_symmetry_cell_setting' value 'Triclinic' changed to 'triclinic'
according to /home/saulius/struct/CIF-dictionaries/cif_core.dic
dictionary named 'cif_core.dic' version 2.4.2 from 2011-04-26.

Automatic conversion script
Id: cif_fix_values 1891 2012-01-12 08:04:46Z andrius 
;
_cod_original_cell_volume 1815.8(4)
_cod_database_code 4506825

loop_
_symmetry_equiv_pos_as_xyz
'x, y, z'
'-x, -y, -z'

loop_
_atom_site_label
_atom_site_type_symbol
_atom_site_fract_x
_atom_site_fract_y
_atom_site_fract_z
_atom_site_U_iso_or_equiv
_atom_site_adp_type
_atom_site_occupancy
_atom_site_symmetry_multiplicity
_atom_site_calc_flag
_atom_site_refinement_flags
Pb1 Pb 0.180775(17) 0.538049(18) 0.561342(16) 0.03495(7) Uani 1 1 d D
Pb2 Pb 0.023691(17) 0.512640(18) 0.172165(16) 0.03293(7) Uani 1 1 d .
N1 N 0.9583(4) 1.2719(4) 0.6955(4) 0.0357(11) Uani 1 1 d .
N2 N 0.3729(4) 0.5624(4) 0.7176(4) 0.0369(11) Uani 1 1 d .
N3 N 0.7703(4) 1.2359(4) 1.2948(5) 0.0520(14) Uani 1 1 d .
N4 N 0.2534(4) 0.6110(4) 0.2346(3) 0.0357(11) Uani 1 1 d .
O1 O 0.1472(3) 0.5148(4) 0.7221(3) 0.0535(11) Uani 1 1 d .
O2 O 0.2222(4) 0.5203(4) 0.8878(4) 0.0605(13) Uani 1 1 d .
O3 O 1.0695(4) 1.2206(5) 1.3056(5) 0.095(2) Uani 1 1 d .
O4 O 0.9950(4) 1.3571(4) 1.4251(4) 0.0579(12) Uani 1 1 d .
O5 O 0.1622(3) 0.5550(4) 0.3672(3) 0.0484(8) Uani 1 1 d U
O6 O 0.3411(4) 0.6162(4) 0.5017(3) 0.0564(9) Uani 1 1 d U
O7 O 1.0020(5) 1.1969(4) 0.9124(4) 0.0679(14) Uani 1 1 d .
O8 O 0.9989(3) 1.3708(3) 0.9254(3) 0.0432(10) Uani 1 1 d .
O9 O 0.1111(5) 0.3014(5) 0.1459(4) 0.0879(17) Uani 1 1 d .
H1W H 0.0713 0.2528 0.1522 0.132 Uiso 1 1 d R
H2W H 0.1121 0.2744 0.0790 0.132 Uiso 1 1 d R
O10 O 0.2942(6) 0.3470(6) 0.4347(6) 0.123(2) Uani 1 1 d .
H3W H 0.2780 0.3464 0.3726 0.185 Uiso 1 1 d RD
H4W H 0.2512 0.2908 0.4276 0.185 Uiso 1 1 d RD
C1 C 0.3602(5) 0.5613(5) 0.8104(4) 0.0327(12) Uani 1 1 d .
C2 C 0.4597(5) 0.5901(5) 0.9060(5) 0.0379(13) Uani 1 1 d .
H2 H 0.4491 0.5887 0.9691 0.045 Uiso 1 1 calc R
C3 C 0.5749(5) 0.6208(5) 0.9082(5) 0.0390(13) Uani 1 1 d .
C4 C 0.5855(5) 0.6191(5) 0.8108(5) 0.0397(14) Uani 1 1 d .
H4 H 0.6609 0.6381 0.8079 0.048 Uiso 1 1 calc R
C5 C 0.4838(5) 0.5891(5) 0.7187(5) 0.0415(14) Uani 1 1 d .
H5 H 0.4927 0.5873 0.6536 0.050 Uiso 1 1 calc R
C6 C 0.2339(5) 0.5298(5) 0.8069(5) 0.0396(13) Uani 1 1 d .
C7 C 0.6828(5) 0.6623(5) 1.0142(5) 0.0466(15) Uani 1 1 d .
H7A H 0.7546 0.6494 0.9924 0.056 Uiso 1 1 calc R
H7B H 0.6742 0.6179 1.0515 0.056 Uiso 1 1 calc R
C8 C 0.6968(6) 0.7947(5) 1.1001(5) 0.0502(16) Uani 1 1 d .
H8A H 0.6275 0.8061 1.1260 0.060 Uiso 1 1 calc R
H8B H 0.7677 0.8193 1.1669 0.060 Uiso 1 1 calc R
C9 C 0.7080(6) 0.8704(5) 1.0475(5) 0.0554(17) Uani 1 1 d .
H9A H 0.7742 0.8555 1.0172 0.067 Uiso 1 1 calc R
H9B H 0.6349 0.8493 0.9837 0.067 Uiso 1 1 calc R
C10 C 0.7293(6) 0.9983(5) 1.1330(5) 0.0527(16) Uani 1 1 d .
C11 C 0.6366(6) 1.0525(6) 1.1569(7) 0.076(2) Uani 1 1 d .
H11 H 0.5578 1.0103 1.1189 0.091 Uiso 1 1 calc R
C12 C 0.6592(6) 1.1694(6) 1.2371(7) 0.083(3) Uani 1 1 d .
H12 H 0.5944 1.2038 1.2520 0.099 Uiso 1 1 calc R
C13 C 0.8625(5) 1.1844(5) 1.2733(5) 0.0421(14) Uani 1 1 d .
C14 C 0.8442(6) 1.0667(5) 1.1940(5) 0.0507(16) Uani 1 1 d .
H14 H 0.9102 1.0332 1.1815 0.061 Uiso 1 1 calc R
C15 C 0.9851(6) 1.2593(6) 1.3399(5) 0.0534(17) Uani 1 1 d .
C16 C 0.3276(5) 0.6305(5) 0.3368(4) 0.0330(12) Uani 1 1 d .
C17 C 0.4501(5) 0.6751(5) 0.3759(5) 0.0383(13) Uani 1 1 d .
H17 H 0.4980 0.6883 0.4474 0.046 Uiso 1 1 calc R
C18 C 0.5012(5) 0.6998(5) 0.3096(5) 0.0395(13) Uani 1 1 d .
C19 C 0.4234(5) 0.6828(5) 0.2072(5) 0.0469(15) Uani 1 1 d .
H19 H 0.4528 0.7020 0.1611 0.056 Uiso 1 1 calc R
C20 C 0.3016(5) 0.6373(5) 0.1719(5) 0.0467(15) Uani 1 1 d .
H20 H 0.2519 0.6248 0.1013 0.056 Uiso 1 1 calc R
C21 C 0.2731(5) 0.5976(6) 0.4059(5) 0.0511(9) Uani 1 1 d U
C22 C 0.6355(5) 0.7410(5) 0.3484(5) 0.0455(15) Uani 1 1 d .
H22A H 0.6587 0.7204 0.2809 0.055 Uiso 1 1 calc R
H22B H 0.6753 0.6995 0.3849 0.055 Uiso 1 1 calc R
C23 C 0.6806(5) 0.8715(5) 0.4317(5) 0.0509(16) Uani 1 1 d .
H23A H 0.6483 0.9140 0.3934 0.061 Uiso 1 1 calc R
H23B H 0.6525 0.8944 0.4969 0.061 Uiso 1 1 calc R
C24 C 0.8175(5) 0.9024(5) 0.4743(5) 0.0504(16) Uani 1 1 d .
H24A H 0.8487 0.8627 0.5161 0.061 Uiso 1 1 calc R
H24B H 0.8449 0.8737 0.4083 0.061 Uiso 1 1 calc R
C25 C 0.8690(5) 1.0318(5) 0.5518(5) 0.0420(14) Uani 1 1 d .
C26 C 0.9056(5) 1.0825(5) 0.6710(5) 0.0431(14) Uani 1 1 d .
H26 H 0.9018 1.0366 0.7044 0.052 Uiso 1 1 calc R
C27 C 0.9481(5) 1.2023(5) 0.7400(5) 0.0362(13) Uani 1 1 d .
C28 C 0.9274(5) 1.2214(5) 0.5811(5) 0.0419(14) Uani 1 1 d .
H28 H 0.9369 1.2680 0.5495 0.050 Uiso 1 1 calc R
C29 C 0.8818(5) 1.1032(5) 0.5072(5) 0.0468(15) Uani 1 1 d .
H29 H 0.8599 1.0721 0.4280 0.056 Uiso 1 1 calc R
C30 C 0.9857(5) 1.2604(6) 0.8697(5) 0.0432(14) Uani 1 1 d .

loop_
_atom_site_aniso_label
_atom_site_aniso_U_11
_atom_site_aniso_U_22
_atom_site_aniso_U_33
_atom_site_aniso_U_23
_atom_site_aniso_U_13
_atom_site_aniso_U_12
Pb1 0.03076(12) 0.03739(14) 0.03009(12) 0.01644(10) 0.00310(9) -0.00338(9)
Pb2 0.02850(12) 0.03593(13) 0.03043(12) 0.01641(10) 0.00533(8) 0.00176(9)
N1 0.035(2) 0.033(3) 0.034(2) 0.013(2) 0.011(2) 0.003(2)
N2 0.029(2) 0.043(3) 0.033(2) 0.016(2) 0.0077(19) 0.002(2)
N3 0.035(3) 0.033(3) 0.067(3) 0.015(3) 0.008(2) -0.004(2)
N4 0.034(2) 0.044(3) 0.031(2) 0.020(2) 0.011(2) 0.002(2)
O1 0.030(2) 0.087(3) 0.049(2) 0.043(2) 0.0077(19) 0.000(2)
O2 0.048(3) 0.100(4) 0.058(3) 0.058(3) 0.019(2) 0.011(3)
O3 0.049(3) 0.080(4) 0.104(4) 0.010(3) 0.025(3) -0.002(3)
O4 0.039(2) 0.048(3) 0.055(3) 0.007(2) 0.006(2) -0.010(2)
O5 0.0355(15) 0.075(2) 0.0391(15) 0.0366(15) 0.0056(13) -0.0027(14)
O6 0.0405(15) 0.083(2) 0.0428(15) 0.0367(16) 0.0026(13) -0.0053(15)
O7 0.096(4) 0.055(3) 0.049(3) 0.033(2) 0.007(3) 0.005(3)
O8 0.052(2) 0.040(3) 0.034(2) 0.0177(19) 0.0090(18) 0.0073(19)
O9 0.102(4) 0.094(4) 0.066(3) 0.035(3) 0.033(3) 0.017(3)
O10 0.092(5) 0.113(5) 0.119(5) 0.044(4) -0.002(4) 0.006(4)
C1 0.033(3) 0.033(3) 0.031(3) 0.015(2) 0.011(2) 0.006(2)
C2 0.041(3) 0.030(3) 0.034(3) 0.013(3) 0.007(2) 0.005(3)
C3 0.037(3) 0.026(3) 0.039(3) 0.011(3) 0.002(2) 0.003(2)
C4 0.030(3) 0.035(3) 0.046(3) 0.015(3) 0.011(3) 0.003(2)
C5 0.039(3) 0.045(4) 0.038(3) 0.019(3) 0.012(3) 0.003(3)
C6 0.039(3) 0.040(3) 0.044(3) 0.025(3) 0.012(3) 0.004(3)
C7 0.043(3) 0.036(3) 0.045(3) 0.018(3) -0.004(3) -0.004(3)
C8 0.047(4) 0.045(4) 0.037(3) 0.013(3) -0.001(3) -0.004(3)
C9 0.073(5) 0.035(4) 0.045(4) 0.015(3) 0.011(3) 0.003(3)
C10 0.060(4) 0.034(4) 0.049(4) 0.015(3) 0.009(3) -0.004(3)
C11 0.047(4) 0.039(4) 0.098(6) 0.012(4) 0.007(4) -0.012(3)
C12 0.040(4) 0.045(4) 0.113(6) 0.009(4) 0.012(4) -0.004(3)
C13 0.043(3) 0.041(4) 0.036(3) 0.017(3) 0.010(3) 0.000(3)
C14 0.051(4) 0.045(4) 0.045(3) 0.018(3) 0.010(3) 0.007(3)
C15 0.040(4) 0.064(5) 0.046(4) 0.022(4) 0.010(3) -0.001(3)
C16 0.034(3) 0.034(3) 0.034(3) 0.020(3) 0.011(2) 0.006(2)
C17 0.036(3) 0.034(3) 0.037(3) 0.015(3) 0.008(2) 0.001(2)
C18 0.038(3) 0.036(3) 0.041(3) 0.016(3) 0.015(3) 0.003(3)
C19 0.048(4) 0.054(4) 0.046(3) 0.028(3) 0.022(3) 0.000(3)
C20 0.044(3) 0.061(4) 0.040(3) 0.030(3) 0.013(3) 0.004(3)
C21 0.0374(15) 0.078(2) 0.0400(15) 0.0369(15) 0.0047(12) -0.0035(14)
C22 0.034(3) 0.043(4) 0.049(3) 0.014(3) 0.018(3) -0.002(3)
C23 0.039(3) 0.046(4) 0.054(4) 0.016(3) 0.014(3) -0.001(3)
C24 0.036(3) 0.037(4) 0.057(4) 0.010(3) 0.012(3) 0.001(3)
C25 0.027(3) 0.038(3) 0.047(3) 0.013(3) 0.009(2) 0.000(2)
C26 0.035(3) 0.049(4) 0.046(3) 0.027(3) 0.009(3) 0.001(3)
C27 0.033(3) 0.037(3) 0.038(3) 0.020(3) 0.009(2) 0.007(2)
C28 0.047(3) 0.044(4) 0.038(3) 0.020(3) 0.020(3) 0.009(3)
C29 0.049(4) 0.047(4) 0.037(3) 0.014(3) 0.016(3) 0.006(3)
C30 0.033(3) 0.052(4) 0.046(3) 0.028(3) 0.009(3) 0.002(3)

loop_
_atom_type_symbol
_atom_type_description
_atom_type_scat_dispersion_real
_atom_type_scat_dispersion_imag
_atom_type_scat_source
C C 0.0033 0.0016 'International Tables Vol C Tables 4.2.6.8 and 6.1.1.4'
H H 0.0000 0.0000 'International Tables Vol C Tables 4.2.6.8 and 6.1.1.4'
N N 0.0061 0.0033 'International Tables Vol C Tables 4.2.6.8 and 6.1.1.4'
O O 0.0106 0.0060 'International Tables Vol C Tables 4.2.6.8 and 6.1.1.4'
Pb Pb -3.3944 10.1111 'International Tables Vol C Tables 4.2.6.8 and 6.1.1.4'

loop_
_geom_angle_atom_site_label_1
_geom_angle_atom_site_label_2
_geom_angle_atom_site_label_3
_geom_angle
_geom_angle_site_symmetry_1
_geom_angle_site_symmetry_3
O1 Pb1 O4 84.15(14) . 2_677
O1 Pb1 N2 64.89(13) . .
O4 Pb1 N2 131.02(14) 2_677 .
O1 Pb1 O6 143.93(12) . .
O4 Pb1 O6 114.58(15) 2_677 .
N2 Pb1 O6 80.28(13) . .
O1 Pb1 N3 86.58(16) . 2_677
O4 Pb1 N3 62.23(14) 2_677 2_677
N2 Pb1 N3 78.18(15) . 2_677
O6 Pb1 N3 77.00(15) . 2_677
O1 Pb1 O4 84.37(14) . 1_444
O4 Pb1 O4 79.42(15) 2_677 1_444
N2 Pb1 O4 129.78(15) . 1_444
O6 Pb1 O4 127.73(13) . 1_444
N3 Pb1 O4 141.29(14) 2_677 1_444
O1 Pb1 O5 167.24(12) . .
O4 Pb1 O5 85.75(14) 2_677 .
N2 Pb1 O5 127.87(12) . .
O6 Pb1 O5 48.38(11) . .
N3 Pb1 O5 95.59(15) 2_677 .
O4 Pb1 O5 86.12(13) 1_444 .
O1 Pb1 O10 108.11(18) . .
O4 Pb1 O10 151.93(15) 2_677 .
N2 Pb1 O10 76.54(15) . .
O6 Pb1 O10 70.30(18) . .
N3 Pb1 O10 141.35(17) 2_677 .
O4 Pb1 O10 76.89(15) 1_444 .
O5 Pb1 O10 77.87(17) . .
O8 Pb2 N1 65.71(13) 2_676 2_676
O8 Pb2 O5 131.79(13) 2_676 .
N1 Pb2 O5 75.24(14) 2_676 .
O8 Pb2 N4 79.48(13) 2_676 .
N1 Pb2 N4 74.15(14) 2_676 .
O5 Pb2 N4 63.04(12) . .
O8 Pb2 O2 84.73(13) 2_676 2_566
N1 Pb2 O2 90.23(14) 2_676 2_566
O5 Pb2 O2 123.62(12) . 2_566
N4 Pb2 O2 161.26(15) . 2_566
O8 Pb2 O1 122.28(12) 2_676 2_566
N1 Pb2 O1 83.98(13) 2_676 2_566
O5 Pb2 O1 78.25(11) . 2_566
N4 Pb2 O1 139.06(12) . 2_566
O2 Pb2 O1 45.80(11) 2_566 2_566
O8 Pb2 O9 138.08(13) 2_676 .
N1 Pb2 O9 146.25(14) 2_676 .
O5 Pb2 O9 71.37(14) . .
N4 Pb2 O9 86.40(15) . .
O2 Pb2 O9 112.20(15) 2_566 .
O1 Pb2 O9 93.83(14) 2_566 .
O8 Pb2 O8 67.69(14) 2_676 1_444
N1 Pb2 O8 133.22(13) 2_676 1_444
O5 Pb2 O8 139.10(12) . 1_444
N4 Pb2 O8 93.71(11) . 1_444
O2 Pb2 O8 89.52(12) 2_566 1_444
O1 Pb2 O8 125.76(11) 2_566 1_444
O9 Pb2 O8 74.17(12) . 1_444
C28 N1 C27 117.5(5) . .
C28 N1 Pb2 123.8(4) . 2_676
C27 N1 Pb2 116.2(3) . 2_676
C5 N2 C1 118.4(5) . .
C5 N2 Pb1 123.9(4) . .
C1 N2 Pb1 117.3(3) . .
C13 N3 C12 117.6(5) . .
C13 N3 Pb1 117.6(4) . 2_677
C12 N3 Pb1 124.8(4) . 2_677
C20 N4 C16 117.3(5) . .
C20 N4 Pb2 125.7(4) . .
C16 N4 Pb2 116.9(3) . .
C6 O1 Pb1 121.5(3) . .
C6 O1 Pb2 90.9(3) . 2_566
Pb1 O1 Pb2 147.12(16) . 2_566
C6 O2 Pb2 99.1(4) . 2_566
C15 O4 Pb1 121.6(4) . 2_677
C15 O4 Pb1 131.5(4) . 1_666
Pb1 O4 Pb1 100.58(15) 2_677 1_666
C21 O5 Pb2 123.7(3) . .
C21 O5 Pb1 90.5(3) . .
Pb2 O5 Pb1 145.70(15) . .
C21 O6 Pb1 98.0(3) . .
C30 O8 Pb2 121.8(3) . 2_676
C30 O8 Pb2 125.4(3) . 1_666
Pb2 O8 Pb2 112.31(14) 2_676 1_666
Pb2 O9 H1W 119.5 . .
Pb2 O9 H2W 98.3 . .
H1W O9 H2W 111.3 . .
Pb1 O10 H3W 100.8 . .
Pb1 O10 H4W 100.1 . .
H3W O10 H4W 110.9 . .
N2 C1 C2 121.0(5) . .
N2 C1 C6 117.5(5) . .
C2 C1 C6 121.5(5) . .
C3 C2 C1 120.6(5) . .
C3 C2 H2 119.7 . .
C1 C2 H2 119.7 . .
C4 C3 C2 117.2(5) . .
C4 C3 C7 121.1(5) . .
C2 C3 C7 121.6(5) . .
C5 C4 C3 119.5(5) . .
C5 C4 H4 120.3 . .
C3 C4 H4 120.3 . .
N2 C5 C4 123.4(5) . .
N2 C5 H5 118.3 . .
C4 C5 H5 118.3 . .
O2 C6 O1 124.0(5) . .
O2 C6 C1 117.7(5) . .
O1 C6 C1 118.3(5) . .
C3 C7 C8 110.8(5) . .
C3 C7 H7A 109.5 . .
C8 C7 H7A 109.5 . .
C3 C7 H7B 109.5 . .
C8 C7 H7B 109.5 . .
H7A C7 H7B 108.1 . .
C9 C8 C7 112.9(5) . .
C9 C8 H8A 109.0 . .
C7 C8 H8A 109.0 . .
C9 C8 H8B 109.0 . .
C7 C8 H8B 109.0 . .
H8A C8 H8B 107.8 . .
C10 C9 C8 112.5(5) . .
C10 C9 H9A 109.1 . .
C8 C9 H9A 109.1 . .
C10 C9 H9B 109.1 . .
C8 C9 H9B 109.1 . .
H9A C9 H9B 107.8 . .
C11 C10 C14 116.5(6) . .
C11 C10 C9 121.8(6) . .
C14 C10 C9 121.7(6) . .
C10 C11 C12 120.3(6) . .
C10 C11 H11 119.8 . .
C12 C11 H11 119.8 . .
N3 C12 C11 123.1(7) . .
N3 C12 H12 118.4 . .
C11 C12 H12 118.4 . .
N3 C13 C14 121.4(5) . .
N3 C13 C15 116.7(5) . .
C14 C13 C15 121.9(6) . .
C10 C14 C13 121.1(6) . .
C10 C14 H14 119.5 . .
C13 C14 H14 119.5 . .
O3 C15 O4 125.2(6) . .
O3 C15 C13 117.5(6) . .
O4 C15 C13 117.3(6) . .
N4 C16 C17 122.4(5) . .
N4 C16 C21 117.0(5) . .
C17 C16 C21 120.5(5) . .
C18 C17 C16 120.5(5) . .
C18 C17 H17 119.8 . .
C16 C17 H17 119.8 . .
C17 C18 C19 116.2(5) . .
C17 C18 C22 120.7(5) . .
C19 C18 C22 123.1(5) . .
C18 C19 C20 120.8(5) . .
C18 C19 H19 119.6 . .
C20 C19 H19 119.6 . .
N4 C20 C19 122.7(5) . .
N4 C20 H20 118.6 . .
C19 C20 H20 118.6 . .
O6 C21 O5 123.1(5) . .
O6 C21 C16 117.6(5) . .
O5 C21 C16 119.2(5) . .
O6 C21 Pb1 58.0(3) . .
O5 C21 Pb1 65.2(3) . .
C16 C21 Pb1 175.6(4) . .
C18 C22 C23 114.8(5) . .
C18 C22 H22A 108.6 . .
C23 C22 H22A 108.6 . .
C18 C22 H22B 108.6 . .
C23 C22 H22B 108.6 . .
H22A C22 H22B 107.5 . .
C24 C23 C22 110.8(5) . .
C24 C23 H23A 109.5 . .
C22 C23 H23A 109.5 . .
C24 C23 H23B 109.5 . .
C22 C23 H23B 109.5 . .
H23A C23 H23B 108.1 . .
C25 C24 C23 113.9(5) . .
C25 C24 H24A 108.8 . .
C23 C24 H24A 108.8 . .
C25 C24 H24B 108.8 . .
C23 C24 H24B 108.8 . .
H24A C24 H24B 107.7 . .
C29 C25 C26 117.8(5) . .
C29 C25 C24 121.4(5) . .
C26 C25 C24 120.8(6) . .
C27 C26 C25 119.5(6) . .
C27 C26 H26 120.2 . .
C25 C26 H26 120.2 . .
N1 C27 C26 122.3(5) . .
N1 C27 C30 116.9(5) . .
C26 C27 C30 120.8(5) . .
N1 C28 C29 123.2(6) . .
N1 C28 H28 118.4 . .
C29 C28 H28 118.4 . .
C25 C29 C28 119.6(5) . .
C25 C29 H29 120.2 . .
C28 C29 H29 120.2 . .
O7 C30 O8 125.7(6) . .
O7 C30 C27 117.3(6) . .
O8 C30 C27 117.0(5) . .

loop_
_geom_bond_atom_site_label_1
_geom_bond_atom_site_label_2
_geom_bond_distance
_geom_bond_site_symmetry_2
Pb1 O1 2.531(4) .
Pb1 O4 2.549(4) 2_677
Pb1 N2 2.564(4) .
Pb1 O6 2.614(4) .
Pb1 N3 2.630(5) 2_677
Pb1 O4 2.675(4) 1_444
Pb1 O5 2.771(4) .
Pb1 O10 2.952(7) .
Pb2 O8 2.477(4) 2_676
Pb2 N1 2.530(4) 2_676
Pb2 O5 2.539(4) .
Pb2 N4 2.671(4) .
Pb2 O2 2.743(4) 2_566
Pb2 O1 2.902(4) 2_566
Pb2 O9 2.925(6) .
Pb2 O8 2.964(4) 1_444
N1 C28 1.336(7) .
N1 C27 1.349(7) .
N1 Pb2 2.530(4) 2_676
N2 C5 1.334(7) .
N2 C1 1.348(6) .
N3 C13 1.337(7) .
N3 C12 1.341(8) .
N3 Pb1 2.630(5) 2_677
N4 C20 1.322(7) .
N4 C16 1.348(6) .
O1 C6 1.259(7) .
O1 Pb2 2.902(4) 2_566
O2 C6 1.234(6) .
O2 Pb2 2.743(4) 2_566
O3 C15 1.248(8) .
O4 C15 1.253(7) .
O4 Pb1 2.549(4) 2_677
O4 Pb1 2.675(4) 1_666
O5 C21 1.258(6) .
O6 C21 1.256(6) .
O7 C30 1.235(7) .
O8 C30 1.272(7) .
O8 Pb2 2.477(4) 2_676
O8 Pb2 2.964(4) 1_666
O9 H1W 0.8321 .
O9 H2W 0.8307 .
O10 H3W 0.8304 .
O10 H4W 0.8324 .
C1 C2 1.391(7) .
C1 C6 1.511(7) .
C2 C3 1.389(8) .
C2 H2 0.9300 .
C3 C4 1.386(8) .
C3 C7 1.502(7) .
C4 C5 1.374(7) .
C4 H4 0.9300 .
C5 H5 0.9300 .
C7 C8 1.561(8) .
C7 H7A 0.9700 .
C7 H7B 0.9700 .
C8 C9 1.517(9) .
C8 H8A 0.9700 .
C8 H8B 0.9700 .
C9 C10 1.504(8) .
C9 H9A 0.9700 .
C9 H9B 0.9700 .
C10 C11 1.367(9) .
C10 C14 1.387(8) .
C11 C12 1.378(9) .
C11 H11 0.9300 .
C12 H12 0.9300 .
C13 C14 1.388(8) .
C13 C15 1.489(8) .
C14 H14 0.9300 .
C16 C17 1.388(7) .
C16 C21 1.497(7) .
C17 C18 1.377(7) .
C17 H17 0.9300 .
C18 C19 1.378(8) .
C18 C22 1.510(7) .
C19 C20 1.389(8) .
C19 H19 0.9300 .
C20 H20 0.9300 .
C22 C23 1.524(8) .
C22 H22A 0.9700 .
C22 H22B 0.9700 .
C23 C24 1.522(8) .
C23 H23A 0.9700 .
C23 H23B 0.9700 .
C24 C25 1.514(8) .
C24 H24A 0.9700 .
C24 H24B 0.9700 .
C25 C29 1.379(8) .
C25 C26 1.391(8) .
C26 C27 1.390(8) .
C26 H26 0.9300 .
C27 C30 1.512(8) .
C28 C29 1.384(8) .
C28 H28 0.9300 .
C29 H29 0.9300 .

loop_
_geom_hbond_atom_site_label_D
_geom_hbond_atom_site_label_H
_geom_hbond_atom_site_label_A
_geom_hbond_distance_DH
_geom_hbond_distance_HA
_geom_hbond_distance_DA
_geom_hbond_angle_DHA
_geom_hbond_site_symmetry_A
O9 H1W O3 0.83 2.38 3.024(9) 135.3 1_444
O9 H2W O7 0.83 2.03 2.738(7) 142.2 1_444
O10 H4W O3 0.83 2.17 2.692(8) 120.9 1_444

loop_
_geom_torsion_atom_site_label_1
_geom_torsion_atom_site_label_2
_geom_torsion_atom_site_label_3
_geom_torsion_atom_site_label_4
_geom_torsion
_geom_torsion_site_symmetry_1
_geom_torsion_site_symmetry_4
O1 Pb1 N2 C5 -177.9(5) . .
O4 Pb1 N2 C5 -121.8(4) 2_677 .
O6 Pb1 N2 C5 -7.5(4) . .
N3 Pb1 N2 C5 -86.2(5) 2_677 .
O4 Pb1 N2 C5 124.2(4) 1_444 .
O5 Pb1 N2 C5 1.7(5) . .
O10 Pb1 N2 C5 64.4(5) . .
C21 Pb1 N2 C5 -3.2(5) . .
Pb1 Pb1 N2 C5 178.3(3) 2_566 .
O1 Pb1 N2 C1 -5.9(4) . .
O4 Pb1 N2 C1 50.3(4) 2_677 .
O6 Pb1 N2 C1 164.5(4) . .
N3 Pb1 N2 C1 85.9(4) 2_677 .
O4 Pb1 N2 C1 -63.8(4) 1_444 .
O5 Pb1 N2 C1 173.8(3) . .
O10 Pb1 N2 C1 -123.6(4) . .
C21 Pb1 N2 C1 168.8(4) . .
Pb1 Pb1 N2 C1 -9.7(5) 2_566 .
O8 Pb2 N4 C20 -32.7(5) 2_676 .
N1 Pb2 N4 C20 -100.2(5) 2_676 .
O5 Pb2 N4 C20 178.6(5) . .
O2 Pb2 N4 C20 -65.7(7) 2_566 .
O1 Pb2 N4 C20 -160.7(4) 2_566 .
O9 Pb2 N4 C20 107.6(5) . .
O8 Pb2 N4 C20 33.8(5) 1_444 .
O8 Pb2 N4 C16 150.5(4) 2_676 .
N1 Pb2 N4 C16 83.0(4) 2_676 .
O5 Pb2 N4 C16 1.7(4) . .
O2 Pb2 N4 C16 117.5(5) 2_566 .
O1 Pb2 N4 C16 22.5(5) 2_566 .
O9 Pb2 N4 C16 -69.2(4) . .
O8 Pb2 N4 C16 -143.0(4) 1_444 .
O4 Pb1 O1 C6 -137.7(5) 2_677 .
N2 Pb1 O1 C6 3.3(4) . .
O6 Pb1 O1 C6 -13.0(6) . .
N3 Pb1 O1 C6 -75.2(5) 2_677 .
O4 Pb1 O1 C6 142.4(5) 1_444 .
O5 Pb1 O1 C6 -175.5(5) . .
O10 Pb1 O1 C6 68.2(5) . .
C21 Pb1 O1 C6 -21.7(11) . .
Pb1 Pb1 O1 C6 -178.8(5) 2_566 .
O4 Pb1 O1 Pb2 31.3(3) 2_677 2_566
N2 Pb1 O1 Pb2 172.2(4) . 2_566
O6 Pb1 O1 Pb2 156.0(3) . 2_566
N3 Pb1 O1 Pb2 93.7(4) 2_677 2_566
O4 Pb1 O1 Pb2 -48.6(3) 1_444 2_566
O5 Pb1 O1 Pb2 -6.6(9) . 2_566
O10 Pb1 O1 Pb2 -122.8(3) . 2_566
C21 Pb1 O1 Pb2 147.2(7) . 2_566
Pb1 Pb1 O1 Pb2 -9.8(3) 2_566 2_566
O8 Pb2 O5 C21 -45.5(6) 2_676 .
N1 Pb2 O5 C21 -81.8(5) 2_676 .
N4 Pb2 O5 C21 -2.3(5) . .
O2 Pb2 O5 C21 -162.0(5) 2_566 .
O1 Pb2 O5 C21 -168.6(5) 2_566 .
O9 Pb2 O5 C21 93.2(5) . .
O8 Pb2 O5 C21 59.2(6) 1_444 .
O8 Pb2 O5 Pb1 138.6(3) 2_676 .
N1 Pb2 O5 Pb1 102.3(3) 2_676 .
N4 Pb2 O5 Pb1 -178.2(4) . .
O2 Pb2 O5 Pb1 22.1(4) 2_566 .
O1 Pb2 O5 Pb1 15.5(3) 2_566 .
O9 Pb2 O5 Pb1 -82.7(3) . .
O8 Pb2 O5 Pb1 -116.7(3) 1_444 .
O1 Pb1 O5 C21 166.9(6) . .
O4 Pb1 O5 C21 129.1(4) 2_677 .
N2 Pb1 O5 C21 -11.7(5) . .
O6 Pb1 O5 C21 0.5(4) . .
N3 Pb1 O5 C21 67.6(4) 2_677 .
O4 Pb1 O5 C21 -151.2(4) 1_444 .
O10 Pb1 O5 C21 -73.8(4) . .
Pb1 Pb1 O5 C21 170.1(4) 2_566 .
O1 Pb1 O5 Pb2 -16.5(9) . .
O4 Pb1 O5 Pb2 -54.3(3) 2_677 .
N2 Pb1 O5 Pb2 164.8(3) . .
O6 Pb1 O5 Pb2 177.1(4) . .
N3 Pb1 O5 Pb2 -115.8(3) 2_677 .
O4 Pb1 O5 Pb2 25.4(3) 1_444 .
O10 Pb1 O5 Pb2 102.8(3) . .
C21 Pb1 O5 Pb2 176.6(6) . .
Pb1 Pb1 O5 Pb2 -13.3(3) 2_566 .
O1 Pb1 O6 C21 -175.5(4) . .
O4 Pb1 O6 C21 -59.5(4) 2_677 .
N2 Pb1 O6 C21 169.6(4) . .
N3 Pb1 O6 C21 -110.4(4) 2_677 .
O4 Pb1 O6 C21 36.1(5) 1_444 .
O5 Pb1 O6 C21 -0.5(4) . .
O10 Pb1 O6 C21 90.6(4) . .
Pb1 Pb1 O6 C21 -14.6(5) 2_566 .
C5 N2 C1 C2 1.6(8) . .
Pb1 N2 C1 C2 -170.9(4) . .
C5 N2 C1 C6 -179.5(5) . .
Pb1 N2 C1 C6 8.0(6) . .
N2 C1 C2 C3 0.1(8) . .
C6 C1 C2 C3 -178.8(5) . .
C1 C2 C3 C4 -1.3(8) . .
C1 C2 C3 C7 174.5(5) . .
C2 C3 C4 C5 0.8(8) . .
C7 C3 C4 C5 -175.1(5) . .
C1 N2 C5 C4 -2.1(9) . .
Pb1 N2 C5 C4 169.9(4) . .
C3 C4 C5 N2 0.9(9) . .
Pb2 O2 C6 O1 -5.9(7) 2_566 .
Pb2 O2 C6 C1 174.2(4) 2_566 .
Pb1 O1 C6 O2 179.5(5) . .
Pb2 O1 C6 O2 5.5(6) 2_566 .
Pb1 O1 C6 C1 -0.6(7) . .
Pb2 O1 C6 C1 -174.6(5) 2_566 .
N2 C1 C6 O2 174.7(5) . .
C2 C1 C6 O2 -6.3(8) . .
N2 C1 C6 O1 -5.2(8) . .
C2 C1 C6 O1 173.8(5) . .
C4 C3 C7 C8 93.5(7) . .
C2 C3 C7 C8 -82.2(7) . .
C3 C7 C8 C9 -57.8(7) . .
C7 C8 C9 C10 -176.4(5) . .
C8 C9 C10 C11 -83.7(9) . .
C8 C9 C10 C14 94.5(8) . .
C14 C10 C11 C12 0.6(12) . .
C9 C10 C11 C12 178.9(7) . .
C13 N3 C12 C11 -0.9(12) . .
Pb1 N3 C12 C11 175.8(6) 2_677 .
C10 C11 C12 N3 0.4(14) . .
C12 N3 C13 C14 0.3(10) . .
Pb1 N3 C13 C14 -176.6(4) 2_677 .
C12 N3 C13 C15 -178.9(7) . .
Pb1 N3 C13 C15 4.2(7) 2_677 .
C11 C10 C14 C13 -1.2(10) . .
C9 C10 C14 C13 -179.5(6) . .
N3 C13 C14 C10 0.7(10) . .
C15 C13 C14 C10 179.9(6) . .
Pb1 O4 C15 O3 153.6(6) 2_677 .
Pb1 O4 C15 O3 7.3(11) 1_666 .
Pb1 O4 C15 C13 -25.5(8) 2_677 .
Pb1 O4 C15 C13 -171.8(4) 1_666 .
N3 C13 C15 O3 -165.8(7) . .
C14 C13 C15 O3 15.0(10) . .
N3 C13 C15 O4 13.4(9) . .
C14 C13 C15 O4 -165.9(6) . .
C20 N4 C16 C17 -0.7(8) . .
Pb2 N4 C16 C17 176.3(4) . .
C20 N4 C16 C21 -178.4(6) . .
Pb2 N4 C16 C21 -1.3(6) . .
N4 C16 C17 C18 -0.9(9) . .
C21 C16 C17 C18 176.7(6) . .
C16 C17 C18 C19 2.9(8) . .
C16 C17 C18 C22 -176.1(5) . .
C17 C18 C19 C20 -3.3(9) . .
C22 C18 C19 C20 175.6(6) . .
C16 N4 C20 C19 0.3(9) . .
Pb2 N4 C20 C19 -176.5(4) . .
C18 C19 C20 N4 1.8(10) . .
Pb1 O6 C21 O5 1.1(8) . .
Pb1 O6 C21 C16 179.7(5) . .
Pb2 O5 C21 O6 -178.7(5) . .
Pb1 O5 C21 O6 -1.0(7) . .
Pb2 O5 C21 C16 2.7(9) . .
Pb1 O5 C21 C16 -179.7(6) . .
Pb2 O5 C21 Pb1 -177.7(4) . .
N4 C16 C21 O6 -179.5(6) . .
C17 C16 C21 O6 2.8(9) . .
N4 C16 C21 O5 -0.7(9) . .
C17 C16 C21 O5 -178.4(6) . .
N4 C16 C21 Pb1 -177(6) . .
C17 C16 C21 Pb1 6(6) . .
O1 Pb1 C21 O6 12.7(11) . .
O4 Pb1 C21 O6 127.0(4) 2_677 .
N2 Pb1 C21 O6 -10.5(4) . .
N3 Pb1 C21 O6 66.3(4) 2_677 .
O4 Pb1 C21 O6 -150.7(4) 1_444 .
O5 Pb1 C21 O6 179.0(7) . .
O10 Pb1 C21 O6 -81.2(4) . .
Pb1 Pb1 C21 O6 168.6(4) 2_566 .
O1 Pb1 C21 O5 -166.3(6) . .
O4 Pb1 C21 O5 -52.0(4) 2_677 .
N2 Pb1 C21 O5 170.5(4) . .
O6 Pb1 C21 O5 -179.0(7) . .
N3 Pb1 C21 O5 -112.7(4) 2_677 .
O4 Pb1 C21 O5 30.2(4) 1_444 .
O10 Pb1 C21 O5 99.8(4) . .
Pb1 Pb1 C21 O5 -10.4(4) 2_566 .
O1 Pb1 C21 C16 10(7) . .
O4 Pb1 C21 C16 124(6) 2_677 .
N2 Pb1 C21 C16 -13(6) . .
O6 Pb1 C21 C16 -3(6) . .
N3 Pb1 C21 C16 63(6) 2_677 .
O4 Pb1 C21 C16 -154(6) 1_444 .
O5 Pb1 C21 C16 176(6) . .
O10 Pb1 C21 C16 -84(6) . .
Pb1 Pb1 C21 C16 166(6) 2_566 .
C17 C18 C22 C23 -84.0(7) . .
C19 C18 C22 C23 97.2(7) . .
C18 C22 C23 C24 174.6(5) . .
C22 C23 C24 C25 176.3(5) . .
C23 C24 C25 C29 -84.8(7) . .
C23 C24 C25 C26 95.5(7) . .
C29 C25 C26 C27 2.9(8) . .
C24 C25 C26 C27 -177.4(5) . .
C28 N1 C27 C26 -0.9(8) . .
Pb2 N1 C27 C26 162.3(4) 2_676 .
C28 N1 C27 C30 178.8(5) . .
Pb2 N1 C27 C30 -18.1(6) 2_676 .
C25 C26 C27 N1 -1.8(8) . .
C25 C26 C27 C30 178.5(5) . .
C27 N1 C28 C29 2.4(8) . .
Pb2 N1 C28 C29 -159.3(4) 2_676 .
C26 C25 C29 C28 -1.4(8) . .
C24 C25 C29 C28 178.9(5) . .
N1 C28 C29 C25 -1.3(9) . .
Pb2 O8 C30 O7 175.7(5) 2_676 .
Pb2 O8 C30 O7 -13.5(8) 1_666 .
Pb2 O8 C30 C27 -3.6(7) 2_676 .
Pb2 O8 C30 C27 167.1(3) 1_666 .
N1 C27 C30 O7 -164.6(5) . .
C26 C27 C30 O7 15.1(8) . .
N1 C27 C30 O8 14.8(7) . .
C26 C27 C30 O8 -165.5(5) . .

loop_
_platon_squeeze_void_nr
_platon_squeeze_void_average_x
_platon_squeeze_void_average_y
_platon_squeeze_void_average_z
_platon_squeeze_void_volume
_platon_squeeze_void_count_electrons
_platon_squeeze_void_content
1 -0.004 0.000 -0.004 363 70 ' '
